data_4131930
loop_
_publ_author_name
'Wurzenberger, Maximilian H. H.'
'Szimhardt, Norbert'
'Stierstorfer, J\"org'

_publ_section_title
;
 Copper(II) Chlorate Complexes: The Renaissance of a Forgotten and
 Misjudged Energetic Anion.
;
_journal_issue 9
_journal_name_full 'Journal of the American Chemical Society'
_journal_page_first 3206
_journal_page_last 3209
_journal_paper_doi 10.1021/jacs.7b13230
_journal_volume 140
_journal_year 2018
_chemical_formula_moiety '	C6 H12 Cu N12, 2(Cl O3)'
_chemical_formula_sum 'C6 H12 Cl2 Cu N12 O6'
_chemical_formula_weight 482.72
_chemical_name_common 'tris(4-amino-1,2,4-triazolyl) copper(II) chlorate'
_chemical_name_systematic
;
tris(4-amino-1,2,4-triazolyl) copper(II) chlorate
;
_space_group_IT_number 12
_space_group_name_Hall '-C 2y'
_space_group_name_H-M_alt 'C 1 2/m 1'
_symmetry_cell_setting monoclinic
_symmetry_Int_Tables_number 12
_symmetry_space_group_name_Hall '-C 2y'
_symmetry_space_group_name_H-M 'C 1 2/m 1'
_atom_sites_solution_hydrogens mixed
_audit_creation_date
;
'Mon May 22 14:20:31 2017'
;
_audit_creation_method SHELXL-2013
_audit_update_record 11.07.2017
_cell_angle_alpha 90
_cell_angle_beta 91.559(12)
_cell_angle_gamma 90
_cell_formula_units_Z 4
_cell_length_a 13.5622(16)
_cell_length_b 15.5713(18)
_cell_length_c 7.7338(15)
_cell_measurement_reflns_used 693
_cell_measurement_temperature 143(2)
_cell_measurement_theta_max 23.4030
_cell_measurement_theta_min 4.6880
_cell_volume 1632.6(4)
_computing_cell_refinement
;
CrysAlisPro, Agilent Technologies,
Version 1.171.37.33 (release 27-03-2014 CrysAlis171 .NET)
(compiled Mar 27 2014,17:12:48)
;
_computing_data_collection
;
CrysAlisPro, Agilent Technologies,
Version 1.171.37.33 (release 27-03-2014 CrysAlis171 .NET)
(compiled Mar 27 2014,17:12:48)
;
_computing_data_reduction
;
CrysAlisPro, Agilent Technologies,
Version 1.171.37.33 (release 27-03-2014 CrysAlis171 .NET)
(compiled Mar 27 2014,17:12:48)
;
_computing_structure_refinement 'SHELXL-2013 (Sheldrick, 2013)'
_diffrn_ambient_temperature 143(2)
_diffrn_detector 'CCD plate'
_diffrn_detector_area_resol_mean 15.9809
_diffrn_detector_type Sapphire3
_diffrn_measured_fraction_theta_full 0.994
_diffrn_measured_fraction_theta_max 0.995
_diffrn_measurement_details
;
#__ type_ start__ end____ width___ exp.time_
  1 omega   41.00   69.00   1.0000   15.0000
omega____ theta____ kappa____ phi______ frames
    -       29.7932  -99.0000    0.0000 28

#__ type_ start__ end____ width___ exp.time_
  2 omega   60.00  107.00   1.0000   15.0000
omega____ theta____ kappa____ phi______ frames
    -       29.7932  179.0000  -30.0000 47

#__ type_ start__ end____ width___ exp.time_
  3 omega   58.00  106.00   1.0000   15.0000
omega____ theta____ kappa____ phi______ frames
    -       29.7932  179.0000  150.0000 48

#__ type_ start__ end____ width___ exp.time_
  4 omega   -1.00  102.00   1.0000   15.0000
omega____ theta____ kappa____ phi______ frames
    -       29.7932   77.0000  -30.0000 103

#__ type_ start__ end____ width___ exp.time_
  5 omega   38.00   68.00   1.0000   15.0000
omega____ theta____ kappa____ phi______ frames
    -       29.7932 -179.0000  -90.0000 30

#__ type_ start__ end____ width___ exp.time_
  6 omega  -25.00   73.00   1.0000   15.0000
omega____ theta____ kappa____ phi______ frames
    -       29.7932  -99.0000  150.0000 98

#__ type_ start__ end____ width___ exp.time_
  7 omega  -33.00   95.00   1.0000   15.0000
omega____ theta____ kappa____ phi______ frames
    -       29.7932    0.0000  150.0000 128

;
_diffrn_measurement_device 'four-circle diffractometer'
_diffrn_measurement_device_type 'Xcalibur, Sapphire3'
_diffrn_measurement_method '\w scans'
_diffrn_orient_matrix_UB_11 -0.0148423000
_diffrn_orient_matrix_UB_12 0.0018458000
_diffrn_orient_matrix_UB_13 -0.0886371000
_diffrn_orient_matrix_UB_21 0.0404466000
_diffrn_orient_matrix_UB_22 0.0273354000
_diffrn_orient_matrix_UB_23 -0.0167763000
_diffrn_orient_matrix_UB_31 0.0296618000
_diffrn_orient_matrix_UB_32 -0.0363639000
_diffrn_orient_matrix_UB_33 -0.0170867000
_diffrn_radiation_monochromator graphite
_diffrn_radiation_probe x-ray
_diffrn_radiation_type MoK\a
_diffrn_radiation_wavelength 0.71073
_diffrn_reflns_av_R_equivalents 0.1095
_diffrn_reflns_av_sigmaI/netI 0.2080
_diffrn_reflns_av_unetI/netI 0.1081
_diffrn_reflns_Laue_measured_fraction_full 0.994
_diffrn_reflns_Laue_measured_fraction_max 0.995
_diffrn_reflns_limit_h_max 17
_diffrn_reflns_limit_h_min -17
_diffrn_reflns_limit_k_max 19
_diffrn_reflns_limit_k_min -19
_diffrn_reflns_limit_l_max 9
_diffrn_reflns_limit_l_min -9
_diffrn_reflns_number 6915
_diffrn_reflns_point_group_measured_fraction_full 0.994
_diffrn_reflns_point_group_measured_fraction_max 0.995
_diffrn_reflns_theta_full 25.242
_diffrn_reflns_theta_max 26.996
_diffrn_reflns_theta_min 4.204
_diffrn_source 'Enhance (Mo) X-ray Source'
_exptl_absorpt_coefficient_mu 1.725
_exptl_absorpt_correction_T_max 1.00000
_exptl_absorpt_correction_T_min 0.68997
_exptl_absorpt_correction_type multi-scan
_exptl_absorpt_process_details
;
CrysAlisPro, Agilent Technologies,
Version 1.171.37.33 (release 27-03-2014 CrysAlis171 .NET)
(compiled Mar 27 2014,17:12:48)
Empirical absorption correction using spherical harmonics,
 implemented in SCALE3 ABSPACK scaling algorithm.
;
_exptl_crystal_colour blue
_exptl_crystal_density_diffrn 1.964
_exptl_crystal_description block
_exptl_crystal_F_000 972
_exptl_crystal_size_max 0.150
_exptl_crystal_size_mid 0.100
_exptl_crystal_size_min 0.100
_refine_diff_density_max 2.212
_refine_diff_density_min -0.575
_refine_diff_density_rms 0.156
_refine_ls_extinction_method none
_refine_ls_goodness_of_fit_ref 1.034
_refine_ls_hydrogen_treatment mixed
_refine_ls_matrix_type full
_refine_ls_number_parameters 158
_refine_ls_number_reflns 1844
_refine_ls_number_restraints 0
_refine_ls_restrained_S_all 1.034
_refine_ls_R_factor_all 0.1224
_refine_ls_R_factor_gt 0.0716
_refine_ls_shift/su_max 0.001
_refine_ls_shift/su_mean 0.000
_refine_ls_structure_factor_coef Fsqd
_refine_ls_weighting_details 'w=1/[\s^2^(Fo^2^)+(0.0849P)^2^] where P=(Fo^2^+2Fc^2^)/3'
_refine_ls_weighting_scheme calc
_refine_ls_wR_factor_gt 0.1573
_refine_ls_wR_factor_ref 0.1861
_reflns_Friedel_coverage 0.000
_reflns_number_gt 1166
_reflns_number_total 1844
_reflns_threshold_expression 'I > 2\s(I)'
_cod_data_source_file ja7b13230_si_002.cif
_cod_data_source_block mx232
_cod_original_sg_symbol_H-M 'C 2/m'
_cod_database_code 4131930
_shelx_space_group_comment
;
The symmetry employed for this shelxl refinement is uniquely defined
by the following loop, which should always be used as a source of
symmetry information in preference to the above space-group names.
They are only intended as comments.
;
_shelx_estimated_absorpt_t_min 0.782
_shelx_estimated_absorpt_t_max 0.846
_shelxl_version_number 2013-4

loop_
_space_group_symop_operation_xyz
'x, y, z'
'-x, y, -z'
'x+1/2, y+1/2, z'
'-x+1/2, y+1/2, -z'
'-x, -y, -z'
'x, -y, z'
'-x+1/2, -y+1/2, -z'
'x+1/2, -y+1/2, z'

loop_
_atom_site_label
_atom_site_type_symbol
_atom_site_fract_x
_atom_site_fract_y
_atom_site_fract_z
_atom_site_U_iso_or_equiv
_atom_site_adp_type
_atom_site_occupancy
_atom_site_site_symmetry_order
_atom_site_calc_flag
_atom_site_refinement_flags_posn
_atom_site_refinement_flags_adp
_atom_site_refinement_flags_occupancy
_atom_site_disorder_assembly
_atom_site_disorder_group
Cu1 Cu 0.5000 0.5000 0.0000 0.0175(4) Uani 1 4 d S T P . .
Cu2 Cu 0.5000 0.5000 0.5000 0.0232(4) Uani 1 4 d S T P . .
N1 N 0.4420(3) 0.4027(4) 0.1709(7) 0.0277(12) Uani 1 1 d . . . . .
N2 N 0.4390(3) 0.4066(3) 0.3464(7) 0.0243(11) Uani 1 1 d . . . . .
N3 N 0.3707(4) 0.2881(3) 0.2651(7) 0.0289(12) Uani 1 1 d . . . . .
N4 N 0.3220(4) 0.2073(3) 0.2680(8) 0.0363(14) Uani 1 1 d . . . . .
H4A H 0.2613 0.2155 0.2636 0.044 Uiso 1 1 d R U . . .
H4B H 0.3445 0.1974 0.1457 0.044 Uiso 1 1 d R U . . .
N9 N 0.3693(5) 0.5000 -0.1355(8) 0.0215(15) Uani 1 2 d S T P . .
N10 N 0.3612(5) 0.5000 -0.3117(9) 0.0266(17) Uani 1 2 d S T P . .
N11 N 0.2150(5) 0.5000 -0.2091(10) 0.0270(17) Uani 1 2 d S T P . .
N12 N 0.1107(7) 0.5000 -0.2074(16) 0.059(4) Uani 1 2 d S T P . .
C1 C 0.3956(5) 0.3360(4) 0.4023(9) 0.0309(15) Uani 1 1 d . . . . .
H1 H 0.3842 0.3219 0.5197 0.037 Uiso 1 1 calc R U . . .
C2 C 0.3998(4) 0.3307(5) 0.1249(8) 0.0313(15) Uani 1 1 d . . . . .
H2 H 0.3910 0.3112 0.0091 0.038 Uiso 1 1 calc R U . . .
C5 C 0.2666(7) 0.5000 -0.3498(12) 0.033(2) Uani 1 2 d S T P . .
H5 H 0.2391 0.5000 -0.4641 0.040 Uiso 1 2 calc R U P . .
C6 C 0.2802(7) 0.5000 -0.0756(13) 0.041(3) Uani 1 2 d S T P . .
H6 H 0.2642 0.5000 0.0433 0.050 Uiso 1 2 calc R U P . .
Cl1 Cl 0.10133(16) 0.35430(12) 0.2477(3) 0.0536(6) Uani 1 1 d . . . . .
O1 O 0.1059(3) 0.2589(3) 0.2471(7) 0.0403(12) Uani 1 1 d . . . . .
O2A O 0.1720(8) 0.3818(7) 0.3847(17) 0.041(3) Uani 0.487(13) 1 d . . P A 1
O3A O 0.1772(7) 0.3765(6) 0.0850(13) 0.037(3) Uani 0.487(13) 1 d . . P A 1
O2B O 0.1855(6) 0.3928(6) 0.2571(17) 0.039(3) Uani 0.513(13) 1 d . . P A 2
O3B O 0.0317(7) 0.3737(7) 0.1087(13) 0.050(4) Uani 0.513(13) 1 d . . P A 2
H12A H 0.093(7) 0.467(7) -0.146(13) 0.09(4) Uiso 1 1 d . . . . .

loop_
_atom_site_aniso_label
_atom_site_aniso_U_11
_atom_site_aniso_U_22
_atom_site_aniso_U_33
_atom_site_aniso_U_23
_atom_site_aniso_U_13
_atom_site_aniso_U_12
Cu1 0.0181(7) 0.0145(7) 0.0198(8) 0.000 -0.0023(5) 0.000
Cu2 0.0204(8) 0.0278(9) 0.0212(8) 0.000 -0.0014(6) 0.000
N1 0.014(2) 0.038(3) 0.032(3) -0.008(2) 0.000(2) 0.000(2)
N2 0.023(3) 0.024(3) 0.026(3) 0.003(2) -0.001(2) 0.003(2)
N3 0.025(3) 0.028(3) 0.034(3) -0.004(2) 0.000(2) 0.004(2)
N4 0.040(3) 0.026(3) 0.043(4) -0.007(3) 0.002(3) -0.005(3)
N9 0.031(4) 0.014(3) 0.019(4) 0.000 0.001(3) 0.000
N10 0.015(4) 0.035(4) 0.029(4) 0.000 -0.002(3) 0.000
N11 0.020(4) 0.029(4) 0.032(4) 0.000 0.000(3) 0.000
N12 0.019(5) 0.107(11) 0.050(7) 0.000 0.004(4) 0.000
C1 0.031(3) 0.035(4) 0.026(4) -0.008(3) -0.006(3) 0.005(3)
C2 0.021(3) 0.050(4) 0.022(3) -0.010(3) -0.001(3) -0.002(3)
C5 0.039(5) 0.036(6) 0.024(5) 0.000 -0.002(4) 0.000
C6 0.021(5) 0.074(8) 0.030(5) 0.000 0.005(4) 0.000
Cl1 0.0697(14) 0.0258(10) 0.0635(14) -0.0092(9) -0.0322(11) 0.0090(9)
O1 0.043(3) 0.028(3) 0.049(3) -0.004(2) -0.004(2) -0.008(2)
O2A 0.058(7) 0.035(6) 0.030(7) 0.000(5) -0.013(6) 0.002(5)
O3A 0.034(6) 0.036(6) 0.042(7) 0.005(5) 0.006(4) -0.013(4)
O2B 0.026(5) 0.033(5) 0.057(10) 0.005(5) 0.000(5) -0.010(4)
O3B 0.057(7) 0.057(7) 0.036(6) 0.001(5) -0.019(5) 0.009(5)

loop_
_atom_type_symbol
_atom_type_description
_atom_type_scat_dispersion_real
_atom_type_scat_dispersion_imag
_atom_type_scat_source
C C 0.0033 0.0016 'International Tables Vol C Tables 4.2.6.8 and 6.1.1.4'
H H 0.0000 0.0000 'International Tables Vol C Tables 4.2.6.8 and 6.1.1.4'
Cl Cl 0.1484 0.1585 'International Tables Vol C Tables 4.2.6.8 and 6.1.1.4'
Cu Cu 0.3201 1.2651 'International Tables Vol C Tables 4.2.6.8 and 6.1.1.4'
N N 0.0061 0.0033 'International Tables Vol C Tables 4.2.6.8 and 6.1.1.4'
O O 0.0106 0.0060 'International Tables Vol C Tables 4.2.6.8 and 6.1.1.4'

loop_
_geom_angle_atom_site_label_1
_geom_angle_atom_site_label_2
_geom_angle_atom_site_label_3
_geom_angle
_geom_angle_site_symmetry_1
_geom_angle_site_symmetry_3
N9 Cu1 N9 180.0(3) . 5_665
N9 Cu1 N1 89.35(18) . .
N9 Cu1 N1 90.65(18) 5_665 .
N9 Cu1 N1 89.35(18) . 6_565
N9 Cu1 N1 90.65(18) 5_665 6_565
N1 Cu1 N1 88.5(3) . 6_565
N9 Cu1 N1 90.65(18) . 2_655
N9 Cu1 N1 89.35(18) 5_665 2_655
N1 Cu1 N1 91.5(3) . 2_655
N1 Cu1 N1 180.0 6_565 2_655
N9 Cu1 N1 90.65(18) . 5_665
N9 Cu1 N1 89.35(18) 5_665 5_665
N1 Cu1 N1 180.0 . 5_665
N1 Cu1 N1 91.5(3) 6_565 5_665
N1 Cu1 N1 88.5(3) 2_655 5_665
N2 Cu2 N2 180.0 . 5_666
N2 Cu2 N2 91.0(3) . 6_565
N2 Cu2 N2 89.0(3) 5_666 6_565
N2 Cu2 N2 89.0(3) . 2_656
N2 Cu2 N2 91.0(3) 5_666 2_656
N2 Cu2 N2 180.0 6_565 2_656
N2 Cu2 N10 87.67(18) . 5_665
N2 Cu2 N10 92.33(18) 5_666 5_665
N2 Cu2 N10 87.67(18) 6_565 5_665
N2 Cu2 N10 92.33(18) 2_656 5_665
N2 Cu2 N10 92.33(18) . 1_556
N2 Cu2 N10 87.67(18) 5_666 1_556
N2 Cu2 N10 92.33(18) 6_565 1_556
N2 Cu2 N10 87.67(18) 2_656 1_556
N10 Cu2 N10 180.0 5_665 1_556
C2 N1 N2 106.6(5) . .
C2 N1 Cu1 126.7(4) . .
N2 N1 Cu1 126.6(4) . .
C1 N2 N1 108.3(5) . .
C1 N2 Cu2 125.4(4) . .
N1 N2 Cu2 126.2(4) . .
C1 N3 C2 107.1(6) . .
C1 N3 N4 126.2(6) . .
C2 N3 N4 126.7(6) . .
N3 N4 H4A 108.9 . .
N3 N4 H4B 88.2 . .
H4A N4 H4B 107.9 . .
C6 N9 N10 107.7(7) . .
C6 N9 Cu1 128.2(6) . .
N10 N9 Cu1 124.1(5) . .
C5 N10 N9 106.1(7) . .
C5 N10 Cu2 129.8(6) . 1_554
N9 N10 Cu2 124.1(5) . 1_554
C5 N11 C6 106.4(8) . .
C5 N11 N12 124.4(8) . .
C6 N11 N12 129.2(8) . .
N11 N12 H12A 110(8) . .
N2 C1 N3 108.0(6) . .
N2 C1 H1 126.0 . .
N3 C1 H1 126.0 . .
N1 C2 N3 110.0(6) . .
N1 C2 H2 125.0 . .
N3 C2 H2 125.0 . .
N10 C5 N11 110.9(8) . .
N10 C5 H5 124.6 . .
N11 C5 H5 124.6 . .
N9 C6 N11 108.9(8) . .
N9 C6 H6 125.5 . .
N11 C6 H6 125.5 . .
O2B Cl1 O3B 120.3(7) . .
O2B Cl1 O1 115.3(5) . .
O3B Cl1 O1 103.5(5) . .
O2A Cl1 O1 105.4(5) . .
O2A Cl1 O3A 94.6(7) . .
O1 Cl1 O3A 100.2(4) . .

loop_
_geom_bond_atom_site_label_1
_geom_bond_atom_site_label_2
_geom_bond_distance
_geom_bond_site_symmetry_2
Cu1 N9 2.034(7) .
Cu1 N9 2.034(7) 5_665
Cu1 N1 2.172(6) .
Cu1 N1 2.172(6) 6_565
Cu1 N1 2.172(6) 2_655
Cu1 N1 2.172(6) 5_665
Cu2 N2 2.039(5) .
Cu2 N2 2.039(5) 5_666
Cu2 N2 2.039(5) 6_565
Cu2 N2 2.039(5) 2_656
Cu2 N10 2.411(7) 5_665
Cu2 N10 2.411(7) 1_556
N1 C2 1.304(9) .
N1 N2 1.361(7) .
N2 C1 1.325(9) .
N3 C1 1.333(8) .
N3 C2 1.339(9) .
N3 N4 1.421(7) .
N4 H4A 0.8325 .
N4 H4B 1.0142 .
N9 C6 1.306(11) .
N9 N10 1.364(9) .
N10 C5 1.308(11) .
N10 Cu2 2.411(7) 1_554
N11 C5 1.310(12) .
N11 C6 1.342(11) .
N11 N12 1.414(11) .
N12 H12A 0.74(10) .
C1 H1 0.9500 .
C2 H2 0.9500 .
C5 H5 0.9500 .
C6 H6 0.9500 .
Cl1 O2B 1.290(9) .
Cl1 O3B 1.443(9) .
Cl1 O2A 1.473(10) .
Cl1 O1 1.486(5) .
Cl1 O3A 1.683(10) .

loop_
_geom_torsion_atom_site_label_1
_geom_torsion_atom_site_label_2
_geom_torsion_atom_site_label_3
_geom_torsion_atom_site_label_4
_geom_torsion
_geom_torsion_site_symmetry_1
_geom_torsion_site_symmetry_4
C2 N1 N2 C1 0.6(6) . .
Cu1 N1 N2 C1 178.2(4) . .
C2 N1 N2 Cu2 176.2(4) . .
Cu1 N1 N2 Cu2 -6.3(6) . .
C6 N9 N10 C5 0.000(1) . .
Cu1 N9 N10 C5 180.000(1) . .
C6 N9 N10 Cu2 180.0 . 1_554
Cu1 N9 N10 Cu2 0.000(0) . 1_554
N1 N2 C1 N3 -0.4(7) . .
Cu2 N2 C1 N3 -176.0(4) . .
C2 N3 C1 N2 0.1(7) . .
N4 N3 C1 N2 -179.5(5) . .
N2 N1 C2 N3 -0.6(7) . .
Cu1 N1 C2 N3 -178.1(4) . .
C1 N3 C2 N1 0.3(7) . .
N4 N3 C2 N1 179.9(5) . .
N9 N10 C5 N11 0.000(1) . .
Cu2 N10 C5 N11 180.000(1) 1_554 .
C6 N11 C5 N10 0.000(1) . .
N12 N11 C5 N10 180.000(1) . .
N10 N9 C6 N11 0.000(1) . .
Cu1 N9 C6 N11 180.000(0) . .
C5 N11 C6 N9 0.000(0) . .
N12 N11 C6 N9 180.000(0) . .
